data_2202647
loop_
_publ_author_name
'Zeller, Matthias'
'Hunter, Allen D.'
'Perrine, Cynthia L.'

_publ_section_title
;
 <i>p</i>-Diisocyanotetramethylbenzene
;
_journal_issue 11
_journal_name_full 'Acta Crystallographica Section E'
_journal_page_first o1655
_journal_page_last o1656
_journal_paper_doi 10.1107/S1600536803020087
_journal_volume 59
_journal_year 2003
_chemical_formula_moiety 'C12 H12 N2'
_chemical_formula_sum 'C12 H12 N2'
_chemical_formula_weight 184.24
_chemical_name_common '1,4-bisisocyano-2,3,5,6-tetramethyl benzene'
_chemical_name_systematic '1,4-bisisocyano-2,3,5,6-tetramethyl benzene'
_space_group_IT_number 15
_symmetry_cell_setting monoclinic
_symmetry_space_group_name_Hall '-C 2yc'
_symmetry_space_group_name_H-M 'C 1 2/c 1'
_atom_sites_solution_hydrogens geom
_atom_sites_solution_primary direct
_atom_sites_solution_secondary difmap
_cell_angle_alpha 90.00
_cell_angle_beta 112.010(2)
_cell_angle_gamma 90.00
_cell_formula_units_Z 4
_cell_length_a 17.1518(17)
_cell_length_b 5.1324(5)
_cell_length_c 12.3670(12)
_cell_measurement_reflns_used 4202
_cell_measurement_temperature 100(2)
_cell_measurement_theta_max 28.3175
_cell_measurement_theta_min 2.5615
_cell_volume 1009.32(17)
_computing_cell_refinement 'SAINT-Plus (Bruker 1997-1999)'
_computing_data_collection 'SMART (Bruker 1997-2000)'
_computing_data_reduction SAINT-Plus
_computing_molecular_graphics SHELXL97
_computing_structure_refinement 'SHELXL97 (Sheldrick, 1997)'
_computing_structure_solution 'SHELXS97 (Sheldrick, 1997)'
_diffrn_ambient_temperature 100(2)
_diffrn_measured_fraction_theta_full 0.997
_diffrn_measured_fraction_theta_max 0.997
_diffrn_measurement_device_type 'Bruker AXS SMART APEX CCD diffractometer'
_diffrn_measurement_method '\w scans'
_diffrn_radiation_monochromator graphite
_diffrn_radiation_source 'fine-focus sealed tube'
_diffrn_radiation_type 'Mo K\a'
_diffrn_radiation_wavelength 0.71073
_diffrn_reflns_av_R_equivalents 0.0803
_diffrn_reflns_av_sigmaI/netI 0.0443
_diffrn_reflns_limit_h_max 21
_diffrn_reflns_limit_h_min -22
_diffrn_reflns_limit_k_max 6
_diffrn_reflns_limit_k_min -6
_diffrn_reflns_limit_l_max 16
_diffrn_reflns_limit_l_min -16
_diffrn_reflns_number 4935
_diffrn_reflns_theta_full 28.32
_diffrn_reflns_theta_max 28.32
_diffrn_reflns_theta_min 3.52
_diffrn_standards_decay_% stable
_diffrn_standards_number no
_exptl_absorpt_coefficient_mu 0.073
_exptl_absorpt_correction_type none
_exptl_crystal_colour colourless
_exptl_crystal_density_diffrn 1.221
_exptl_crystal_density_meas ?
_exptl_crystal_density_method 'not measured'
_exptl_crystal_description block
_exptl_crystal_F_000 392
_exptl_crystal_size_max 0.5
_exptl_crystal_size_mid 0.35
_exptl_crystal_size_min 0.35
_refine_diff_density_max 0.324
_refine_diff_density_min -0.268
_refine_ls_extinction_coef 0.011(4)
_refine_ls_extinction_expression Fc^*^=kFc[1+0.001xFc^2^\l^3^/sin(2\q)]^-1/4^
_refine_ls_extinction_method SHELXL
_refine_ls_goodness_of_fit_ref 1.053
_refine_ls_hydrogen_treatment constr
_refine_ls_matrix_type full
_refine_ls_number_parameters 69
_refine_ls_number_reflns 1257
_refine_ls_number_restraints 0
_refine_ls_restrained_S_all 1.053
_refine_ls_R_factor_all 0.0475
_refine_ls_R_factor_gt 0.0461
_refine_ls_shift/su_max 0.016
_refine_ls_shift/su_mean 0.001
_refine_ls_structure_factor_coef Fsqd
_refine_ls_weighting_details 'calc w = 1/[\s^2^(Fo^2^)+(0.0698P)^2^+0.6662P] where P = (Fo^2^+2Fc^2^)/3'
_refine_ls_weighting_scheme calc
_refine_ls_wR_factor_gt 0.1297
_refine_ls_wR_factor_ref 0.1312
_reflns_number_gt 1181
_reflns_number_total 1257
_reflns_threshold_expression >2sigma(I)
_cod_data_source_file fl6059.cif
_cod_data_source_block I
_cod_depositor_comments
;
The following automatic conversions were performed:

'_exptl_crystal_density_meas' value 'not measured' was changed to '?'
- the value is perceived as not measured.

Automatic conversion script
Id: cif_fix_values 3008 2015-01-20 13:52:24Z robertas 
;
_cod_original_sg_symbol_H-M 'C 2/c'
_cod_database_code 2202647

loop_
_symmetry_equiv_pos_as_xyz
'x, y, z'
'-x, y, -z+1/2'
'x+1/2, y+1/2, z'
'-x+1/2, y+1/2, -z+1/2'
'-x, -y, -z'
'x, -y, z-1/2'
'-x+1/2, -y+1/2, -z'
'x+1/2, -y+1/2, z-1/2'

loop_
_atom_site_label
_atom_site_fract_x
_atom_site_fract_y
_atom_site_fract_z
_atom_site_U_iso_or_equiv
_atom_site_adp_type
_atom_site_calc_flag
_atom_site_refinement_flags
_atom_site_occupancy
_atom_site_disorder_assembly
_atom_site_disorder_group
_atom_site_type_symbol
N1 0.35731(5) 1.04662(17) 0.68084(7) 0.0217(3) Uani d . 1 . . N
C3 0.33877(6) 0.71435(19) 0.53560(8) 0.0190(3) Uani d . 1 . . C
C4 0.28404(6) 0.56146(19) 0.44509(8) 0.0189(3) Uani d . 1 . . C
C1 0.40179(7) 1.1675(2) 0.75919(9) 0.0288(3) Uani d . 1 . . C
C2 0.30288(6) 0.89616(19) 0.58851(8) 0.0188(3) Uani d . 1 . . C
C5 0.43300(6) 0.6884(2) 0.57347(9) 0.0245(3) Uani d . 1 . . C
H5A 0.4605 0.8340 0.6249 0.037 Uiso calc PR 0.899(16) . . H
H5B 0.4483 0.6906 0.5047 0.037 Uiso calc PR 0.899(16) . . H
H5C 0.4513 0.5237 0.6155 0.037 Uiso calc PR 0.899(16) . . H
H5D 0.4462 0.5315 0.5385 0.037 Uiso calc PR 0.101(16) . . H
H5E 0.4585 0.6749 0.6587 0.037 Uiso calc PR 0.101(16) . . H
H5F 0.4555 0.8418 0.5479 0.037 Uiso calc PR 0.101(16) . . H
C6 0.31677(6) 0.3562(2) 0.38534(9) 0.0242(3) Uani d . 1 . . C
H6A 0.2740 0.2207 0.3533 0.036 Uiso calc PR 0.721(16) . . H
H6B 0.3680 0.2782 0.4419 0.036 Uiso calc PR 0.721(16) . . H
H6C 0.3296 0.4365 0.3220 0.036 Uiso calc PR 0.721(16) . . H
H6D 0.3737 0.4029 0.3915 0.036 Uiso calc PR 0.279(16) . . H
H6E 0.2797 0.3454 0.3029 0.036 Uiso calc PR 0.279(16) . . H
H6F 0.3181 0.1872 0.4228 0.036 Uiso calc PR 0.279(16) . . H

loop_
_atom_site_aniso_label
_atom_site_aniso_U_11
_atom_site_aniso_U_22
_atom_site_aniso_U_33
_atom_site_aniso_U_12
_atom_site_aniso_U_13
_atom_site_aniso_U_23
N1 0.0224(4) 0.0249(5) 0.0205(4) -0.0007(3) 0.0111(3) -0.0005(3)
C3 0.0198(5) 0.0224(5) 0.0175(4) 0.0016(3) 0.0100(4) 0.0030(3)
C4 0.0220(5) 0.0204(5) 0.0179(5) 0.0014(3) 0.0114(4) 0.0018(3)
C1 0.0261(5) 0.0349(6) 0.0265(5) -0.0015(4) 0.0110(4) -0.0056(4)
C2 0.0211(5) 0.0212(5) 0.0160(4) -0.0010(3) 0.0091(3) 0.0006(3)
C5 0.0193(5) 0.0319(6) 0.0237(5) 0.0022(4) 0.0096(4) -0.0003(4)
C6 0.0277(5) 0.0248(5) 0.0257(5) 0.0021(4) 0.0163(4) -0.0022(4)

loop_
_atom_type_symbol
_atom_type_description
_atom_type_scat_dispersion_real
_atom_type_scat_dispersion_imag
_atom_type_scat_source
C C 0.0033 0.0016 'International Tables Vol C Tables 4.2.6.8 and 6.1.1.4'
H H 0.0000 0.0000 'International Tables Vol C Tables 4.2.6.8 and 6.1.1.4'
N N 0.0061 0.0033 'International Tables Vol C Tables 4.2.6.8 and 6.1.1.4'

loop_
_geom_angle_atom_site_label_1
_geom_angle_atom_site_label_2
_geom_angle_atom_site_label_3
_geom_angle_site_symmetry_1
_geom_angle_site_symmetry_3
_geom_angle
_geom_angle_publ_flag
C1 N1 C2 . . 178.30(10) yes
C4 C3 C2 . . 117.65(9) yes
C4 C3 C5 . . 121.14(8) yes
C2 C3 C5 . . 121.20(9) yes
C3 C4 C2 . 7_566 117.92(9) yes
C3 C4 C6 . . 121.39(8) yes
C2 C4 C6 7_566 . 120.69(9) yes
N1 C2 C4 . 7_566 117.59(8) yes
N1 C2 C3 . . 117.99(8) yes
C4 C2 C3 7_566 . 124.42(9) yes
C3 C5 H5A . . 109.5 no
C3 C5 H5B . . 109.5 no
H5A C5 H5B . . 109.5 no
C3 C5 H5C . . 109.5 no
H5A C5 H5C . . 109.5 no
H5B C5 H5C . . 109.5 no
C3 C5 H5D . . 109.5 no
H5A C5 H5D . . 141.1 no
H5B C5 H5D . . 56.3 no
H5C C5 H5D . . 56.3 no
C3 C5 H5E . . 109.5 no
H5A C5 H5E . . 56.3 no
H5B C5 H5E . . 141.1 no
H5C C5 H5E . . 56.3 no
H5D C5 H5E . . 109.5 no
C3 C5 H5F . . 109.5 no
H5A C5 H5F . . 56.3 no
H5B C5 H5F . . 56.3 no
H5C C5 H5F . . 141.1 no
H5D C5 H5F . . 109.5 no
H5E C5 H5F . . 109.5 no
C4 C6 H6A . . 109.5 no
C4 C6 H6B . . 109.5 no
H6A C6 H6B . . 109.5 no
C4 C6 H6C . . 109.5 no
H6A C6 H6C . . 109.5 no
H6B C6 H6C . . 109.5 no
C4 C6 H6D . . 109.5 no
H6A C6 H6D . . 141.1 no
H6B C6 H6D . . 56.3 no
H6C C6 H6D . . 56.3 no
C4 C6 H6E . . 109.5 no
H6A C6 H6E . . 56.3 no
H6B C6 H6E . . 141.1 no
H6C C6 H6E . . 56.3 no
H6D C6 H6E . . 109.5 no
C4 C6 H6F . . 109.5 no
H6A C6 H6F . . 56.3 no
H6B C6 H6F . . 56.3 no
H6C C6 H6F . . 141.1 no
H6D C6 H6F . . 109.5 no
H6E C6 H6F . . 109.5 no

loop_
_geom_bond_atom_site_label_1
_geom_bond_atom_site_label_2
_geom_bond_site_symmetry_2
_geom_bond_distance
_geom_bond_publ_flag
N1 C1 . 1.1628(14) yes
N1 C2 . 1.4045(12) yes
C3 C4 . 1.4008(13) yes
C3 C2 . 1.4070(13) yes
C3 C5 . 1.5106(13) yes
C4 C6 . 1.5105(13) yes
C2 C4 7_566 1.4065(13) yes
C5 H5A . 0.9800 no
C5 H5B . 0.9800 no
C5 H5C . 0.9800 no
C5 H5D . 0.9800 no
C5 H5E . 0.9800 no
C5 H5F . 0.9800 no
C6 H6A . 0.9800 no
C6 H6B . 0.9800 no
C6 H6C . 0.9800 no
C6 H6D . 0.9800 no
C6 H6E . 0.9800 no
C6 H6F . 0.9800 no

loop_
_geom_torsion_atom_site_label_1
_geom_torsion_atom_site_label_2
_geom_torsion_atom_site_label_3
_geom_torsion_atom_site_label_4
_geom_torsion_site_symmetry_4
_geom_torsion
_geom_torsion_publ_flag
C2 C3 C4 C2 7_566 1.38(15) no
C5 C3 C4 C2 7_566 -177.49(8) no
C2 C3 C4 C6 . -178.34(8) no
C5 C3 C4 C6 . 2.79(14) no
C4 C3 C2 N1 . 178.78(8) no
C5 C3 C2 N1 . -2.35(14) no
C4 C3 C2 C4 7_566 -1.48(16) no
C5 C3 C2 C4 7_566 177.39(9) no
